data_4066528
loop_
_publ_author_name
'Yuan, Mingjun'
'Pullarkat, Sumod A.'
'Li, Yongxin'
'Lee, Zhi-Yi'
'Leung, Pak-Hing'

_publ_section_title
;
 Novel Synthesis of Chiral 1,3-Diphosphines via Palladium Template
 Promoted Hydrophosphination and Functional Group Transformation Reactions
;
_journal_issue 16
_journal_name_full Organometallics
_journal_page_first 3582
_journal_paper_doi 10.1021/om100505w
_journal_volume 29
_journal_year 2010
_chemical_absolute_configuration ad
_chemical_formula_moiety 'C29 H28 Cl2 O P2 Pd'
_chemical_formula_sum 'C29 H28 Cl2 O P2 Pd'
_chemical_formula_weight 631.75
_chemical_name_systematic
; 
 ? 
;
_space_group_IT_number 4
_symmetry_cell_setting monoclinic
_symmetry_space_group_name_Hall 'P 2yb'
_symmetry_space_group_name_H-M 'P 1 21 1'
_atom_sites_solution_hydrogens geom
_atom_sites_solution_primary direct
_atom_sites_solution_secondary difmap
_audit_creation_method SHELXL-97
_cell_angle_alpha 90.00
_cell_angle_beta 100.227(3)
_cell_angle_gamma 90.00
_cell_formula_units_Z 4
_cell_length_a 10.8650(5)
_cell_length_b 15.4156(8)
_cell_length_c 16.3015(8)
_cell_measurement_reflns_used 7994
_cell_measurement_temperature 103(2)
_cell_measurement_theta_max 26.20
_cell_measurement_theta_min 2.47
_cell_volume 2687.0(2)
_computing_cell_refinement 'Bruker SAINT'
_computing_data_collection 'Bruker APEX2'
_computing_data_reduction 'Bruker SAINT'
_computing_molecular_graphics 'Bruker SHELXTL'
_computing_publication_material 'Bruker SHELXTL'
_computing_structure_refinement 'SHELXL-97 (Sheldrick, 2008)'
_computing_structure_solution 'SHELXS-97 (Sheldrick, 2008)'
_diffrn_ambient_temperature 103(2)
_diffrn_measured_fraction_theta_full 0.995
_diffrn_measured_fraction_theta_max 0.995
_diffrn_measurement_device_type 'Bruker APEX-II CCD'
_diffrn_measurement_method '\f and \w scans'
_diffrn_radiation_monochromator graphite
_diffrn_radiation_source 'fine-focus sealed tube'
_diffrn_radiation_type MoK\a
_diffrn_radiation_wavelength 0.71073
_diffrn_reflns_av_R_equivalents 0.0617
_diffrn_reflns_av_sigmaI/netI 0.0790
_diffrn_reflns_limit_h_max 13
_diffrn_reflns_limit_h_min -13
_diffrn_reflns_limit_k_max 19
_diffrn_reflns_limit_k_min -19
_diffrn_reflns_limit_l_max 20
_diffrn_reflns_limit_l_min -20
_diffrn_reflns_number 28574
_diffrn_reflns_theta_full 26.41
_diffrn_reflns_theta_max 26.41
_diffrn_reflns_theta_min 1.83
_exptl_absorpt_coefficient_mu 1.030
_exptl_absorpt_correction_T_max 0.9797
_exptl_absorpt_correction_T_min 0.7901
_exptl_absorpt_correction_type multi-scan
_exptl_absorpt_process_details sadabs
_exptl_crystal_colour yellow
_exptl_crystal_density_diffrn 1.562
_exptl_crystal_density_method 'not measured'
_exptl_crystal_description plate
_exptl_crystal_F_000 1280
_exptl_crystal_size_max 0.24
_exptl_crystal_size_mid 0.12
_exptl_crystal_size_min 0.02
_refine_diff_density_max 1.199
_refine_diff_density_min -1.471
_refine_diff_density_rms 0.203
_refine_ls_abs_structure_details 'Flack H D (1983), Acta Cryst. A39, 876-881'
_refine_ls_abs_structure_Flack 0.06(5)
_refine_ls_extinction_method none
_refine_ls_goodness_of_fit_ref 1.096
_refine_ls_hydrogen_treatment constr
_refine_ls_matrix_type full
_refine_ls_number_parameters 899
_refine_ls_number_reflns 10405
_refine_ls_number_restraints 1216
_refine_ls_restrained_S_all 1.040
_refine_ls_R_factor_all 0.0861
_refine_ls_R_factor_gt 0.0583
_refine_ls_shift/su_max 0.002
_refine_ls_shift/su_mean 0.000
_refine_ls_structure_factor_coef Fsqd
_refine_ls_weighting_details 'calc w=1/[\s^2^(Fo^2^)+(0.0960P)^2^+0.2568P] where P=(Fo^2^+2Fc^2^)/3'
_refine_ls_weighting_scheme calc
_refine_ls_wR_factor_gt 0.1471
_refine_ls_wR_factor_ref 0.1690
_reflns_number_gt 7910
_reflns_number_total 10405
_reflns_threshold_expression >2sigma(I)
_cod_data_source_file om100505w_si_001.cif
_cod_data_source_block leung477s
_cod_depositor_comments
;
The following automatic conversions were performed:

'_symmetry_cell_setting' value 'Monoclinic' changed to 'monoclinic'
according to /home/saulius/struct/CIF-dictionaries/cif_core.dic
dictionary named 'cif_core.dic' version 2.4.1 from 2010-06-29.

Automatic conversion script
Id: cif_fix_values 1715 2011-07-08 13:25:40Z adriana 
;
_cod_original_sg_symbol_H-M P2(1)
_cod_database_code 4066528

loop_
_symmetry_equiv_pos_as_xyz
'x, y, z'
'-x, y+1/2, -z'

loop_
_atom_site_label
_atom_site_type_symbol
_atom_site_fract_x
_atom_site_fract_y
_atom_site_fract_z
_atom_site_U_iso_or_equiv
_atom_site_adp_type
_atom_site_occupancy
_atom_site_symmetry_multiplicity
_atom_site_calc_flag
_atom_site_refinement_flags
_atom_site_disorder_assembly
_atom_site_disorder_group
C53 C 0.3072(18) 0.6910(12) 0.9589(10) 0.031(3) Uani 0.67(5) 1 d PDU A 1
C54 C 0.3728(19) 0.7374(14) 0.9071(11) 0.032(4) Uani 0.67(5) 1 d PDU A 1
H54 H 0.3536 0.7287 0.8485 0.039 Uiso 0.67(5) 1 calc PR A 1
C55 C 0.467(2) 0.7968(13) 0.9403(12) 0.031(4) Uani 0.67(5) 1 d PDU A 1
H55 H 0.5139 0.8262 0.9048 0.037 Uiso 0.67(5) 1 calc PR A 1
C56 C 0.4904(19) 0.8115(13) 1.0244(12) 0.031(4) Uani 0.67(5) 1 d PDU A 1
H56 H 0.5571 0.8489 1.0476 0.037 Uiso 0.67(5) 1 calc PR A 1
C57 C 0.419(3) 0.7733(18) 1.0761(12) 0.030(4) Uani 0.67(5) 1 d PDU A 1
H57 H 0.4302 0.7881 1.1335 0.037 Uiso 0.67(5) 1 calc PR A 1
C58 C 0.329(2) 0.7114(16) 1.0416(10) 0.024(3) Uani 0.67(5) 1 d PDU A 1
H58 H 0.2818 0.6829 1.0773 0.028 Uiso 0.67(5) 1 calc PR A 1
C53A C 0.294(3) 0.6973(17) 0.9631(16) 0.029(5) Uani 0.33(5) 1 d PDU A 2
C54A C 0.343(3) 0.756(2) 0.912(2) 0.036(5) Uani 0.33(5) 1 d PDU A 2
H54A H 0.3175 0.7537 0.8533 0.043 Uiso 0.33(5) 1 calc PR A 2
C55A C 0.430(4) 0.819(2) 0.947(2) 0.035(5) Uani 0.33(5) 1 d PDU A 2
H55A H 0.4646 0.8580 0.9125 0.042 Uiso 0.33(5) 1 calc PR A 2
C56A C 0.466(4) 0.824(2) 1.032(2) 0.034(5) Uani 0.33(5) 1 d PDU A 2
H56A H 0.5213 0.8693 1.0560 0.040 Uiso 0.33(5) 1 calc PR A 2
C57A C 0.423(5) 0.765(3) 1.084(2) 0.029(5) Uani 0.33(5) 1 d PDU A 2
H57A H 0.4526 0.7652 1.1419 0.035 Uiso 0.33(5) 1 calc PR A 2
C58A C 0.333(5) 0.704(3) 1.0470(15) 0.023(5) Uani 0.33(5) 1 d PDU A 2
H58A H 0.2984 0.6651 1.0823 0.027 Uiso 0.33(5) 1 calc PR A 2
C47 C 0.2440(12) 0.5331(8) 0.8525(7) 0.043(3) Uani 0.77(3) 1 d PDU A 1
C48 C 0.3707(14) 0.5301(10) 0.8494(10) 0.045(4) Uani 0.77(3) 1 d PDU A 1
H48 H 0.4283 0.5695 0.8802 0.055 Uiso 0.77(3) 1 calc PR A 1
C49 C 0.4091(16) 0.4667(9) 0.7990(9) 0.040(4) Uani 0.77(3) 1 d PDU A 1
H49 H 0.4940 0.4633 0.7922 0.048 Uiso 0.77(3) 1 calc PR A 1
C50 C 0.3219(16) 0.4085(10) 0.7590(9) 0.043(4) Uani 0.77(3) 1 d PDU A 1
H50 H 0.3508 0.3627 0.7284 0.052 Uiso 0.77(3) 1 calc PR A 1
C51 C 0.1958(17) 0.4126(11) 0.7608(10) 0.053(4) Uani 0.77(3) 1 d PDU A 1
H51 H 0.1384 0.3725 0.7308 0.064 Uiso 0.77(3) 1 calc PR A 1
C52 C 0.1566(17) 0.4778(10) 0.8081(10) 0.051(4) Uani 0.77(3) 1 d PDU A 1
H52 H 0.0703 0.4845 0.8102 0.061 Uiso 0.77(3) 1 calc PR A 1
C47A C 0.270(2) 0.5352(15) 0.8650(13) 0.043(5) Uani 0.23(3) 1 d PDU A 2
C48A C 0.398(2) 0.544(2) 0.870(3) 0.042(5) Uani 0.23(3) 1 d PDU A 2
H48A H 0.4422 0.5917 0.8991 0.050 Uiso 0.23(3) 1 calc PR A 2
C49A C 0.459(4) 0.481(3) 0.832(3) 0.043(6) Uani 0.23(3) 1 d PDU A 2
H49A H 0.5470 0.4813 0.8370 0.052 Uiso 0.23(3) 1 calc PR A 2
C50A C 0.387(5) 0.417(3) 0.786(3) 0.044(6) Uani 0.23(3) 1 d PDU A 2
H50A H 0.4282 0.3782 0.7545 0.053 Uiso 0.23(3) 1 calc PR A 2
C51A C 0.260(5) 0.406(2) 0.783(3) 0.048(5) Uani 0.23(3) 1 d PDU A 2
H51A H 0.2157 0.3589 0.7546 0.057 Uiso 0.23(3) 1 calc PR A 2
C52A C 0.200(4) 0.468(2) 0.823(3) 0.051(6) Uani 0.23(3) 1 d PDU A 2
H52A H 0.1125 0.4650 0.8218 0.061 Uiso 0.23(3) 1 calc PR A 2
C18 C 0.238(2) 0.7723(15) 0.6346(16) 0.042(7) Uani 0.50(3) 1 d PDU B 1
C19 C 0.322(3) 0.8213(14) 0.6922(13) 0.044(6) Uani 0.50(3) 1 d PDU B 1
H19 H 0.4091 0.8099 0.6978 0.053 Uiso 0.50(3) 1 calc PR B 1
C20 C 0.282(3) 0.8865(14) 0.7420(12) 0.040(6) Uani 0.50(3) 1 d PDU B 1
H20 H 0.3412 0.9189 0.7800 0.048 Uiso 0.50(3) 1 calc PR B 1
C21 C 0.155(3) 0.9022(17) 0.7341(16) 0.042(6) Uani 0.50(3) 1 d PDU B 1
H21 H 0.1266 0.9453 0.7678 0.051 Uiso 0.50(3) 1 calc PR B 1
C22 C 0.068(3) 0.8554(15) 0.6768(19) 0.046(6) Uani 0.50(3) 1 d PDU B 1
H22 H -0.0186 0.8674 0.6715 0.055 Uiso 0.50(3) 1 calc PR B 1
C23 C 0.110(2) 0.7910(15) 0.6277(19) 0.040(6) Uani 0.50(3) 1 d PDU B 1
H23 H 0.0505 0.7594 0.5892 0.048 Uiso 0.50(3) 1 calc PR B 1
C18A C 0.275(2) 0.7838(15) 0.6515(15) 0.025(5) Uani 0.50(3) 1 d PDU B 2
C19A C 0.368(2) 0.8381(15) 0.6959(13) 0.028(5) Uani 0.50(3) 1 d PDU B 2
H19A H 0.4532 0.8273 0.6924 0.033 Uiso 0.50(3) 1 calc PR B 2
C20A C 0.340(2) 0.9073(15) 0.7450(13) 0.031(5) Uani 0.50(3) 1 d PDU B 2
H20A H 0.4039 0.9457 0.7701 0.037 Uiso 0.50(3) 1 calc PR B 2
C21A C 0.218(2) 0.9196(14) 0.7570(13) 0.028(5) Uani 0.50(3) 1 d PDU B 2
H21A H 0.1994 0.9625 0.7949 0.034 Uiso 0.50(3) 1 calc PR B 2
C22A C 0.122(2) 0.8676(12) 0.7121(15) 0.027(5) Uani 0.50(3) 1 d PDU B 2
H22A H 0.0375 0.8789 0.7165 0.032 Uiso 0.50(3) 1 calc PR B 2
C23A C 0.149(2) 0.7998(13) 0.6613(15) 0.024(5) Uani 0.50(3) 1 d PDU B 2
H23A H 0.0836 0.7642 0.6332 0.029 Uiso 0.50(3) 1 calc PR B 2
P2 P 0.3055(17) 0.6954(12) 0.5732(8) 0.019(3) Uani 0.50(3) 1 d PD B 1
C24 C 0.181(2) 0.6186(18) 0.5323(14) 0.026(6) Uani 0.50(3) 1 d PDU B 1
C25 C 0.110(2) 0.5801(16) 0.5854(15) 0.031(6) Uani 0.50(3) 1 d PDU B 1
H25 H 0.1220 0.5960 0.6426 0.037 Uiso 0.50(3) 1 calc PR B 1
C26 C 0.023(2) 0.5181(16) 0.5536(16) 0.040(6) Uani 0.50(3) 1 d PDU B 1
H26 H -0.0284 0.4929 0.5890 0.048 Uiso 0.50(3) 1 calc PR B 1
C27 C 0.008(2) 0.4924(19) 0.4713(15) 0.037(6) Uani 0.50(3) 1 d PDU B 1
H27 H -0.0503 0.4481 0.4513 0.044 Uiso 0.50(3) 1 calc PR B 1
C28 C 0.078(2) 0.5310(19) 0.4174(15) 0.037(6) Uani 0.50(3) 1 d PDU B 1
H28 H 0.0678 0.5138 0.3607 0.045 Uiso 0.50(3) 1 calc PR B 1
C29 C 0.163(3) 0.5952(19) 0.4486(14) 0.033(6) Uani 0.50(3) 1 d PDU B 1
H29 H 0.2091 0.6237 0.4123 0.039 Uiso 0.50(3) 1 calc PR B 1
P2A P 0.3287(19) 0.7059(13) 0.5837(9) 0.032(4) Uani 0.50(3) 1 d PDU B 2
C24A C 0.200(2) 0.6287(18) 0.5548(15) 0.032(6) Uani 0.50(3) 1 d PDU B 2
C25A C 0.144(2) 0.5881(16) 0.6144(16) 0.033(5) Uani 0.50(3) 1 d PDU B 2
H25A H 0.1701 0.6002 0.6720 0.040 Uiso 0.50(3) 1 calc PR B 2
C26A C 0.049(2) 0.5296(15) 0.5882(17) 0.037(6) Uani 0.50(3) 1 d PDU B 2
H26A H 0.0089 0.5018 0.6284 0.044 Uiso 0.50(3) 1 calc PR B 2
C27A C 0.011(2) 0.5107(16) 0.5044(18) 0.034(6) Uani 0.50(3) 1 d PDU B 2
H27A H -0.0562 0.4710 0.4879 0.040 Uiso 0.50(3) 1 calc PR B 2
C28A C 0.069(2) 0.5494(19) 0.4440(16) 0.042(6) Uani 0.50(3) 1 d PDU B 2
H28A H 0.0483 0.5333 0.3869 0.050 Uiso 0.50(3) 1 calc PR B 2
C29A C 0.159(3) 0.612(2) 0.4707(17) 0.043(7) Uani 0.50(3) 1 d PDU B 2
H29A H 0.1927 0.6446 0.4304 0.052 Uiso 0.50(3) 1 calc PR B 2
C16 C 0.485(7) 0.560(4) 0.610(6) 0.036(3) Uani 0.50(3) 1 d PDU B 1
H16A H 0.4224 0.5250 0.5724 0.043 Uiso 0.50(3) 1 calc PR B 1
H16B H 0.5219 0.5213 0.6568 0.043 Uiso 0.50(3) 1 calc PR B 1
C17 C 0.415(4) 0.633(3) 0.646(3) 0.034(5) Uani 0.50(3) 1 d PDU B 1
H17A H 0.4782 0.6733 0.6767 0.041 Uiso 0.50(3) 1 calc PR B 1
H17B H 0.3694 0.6073 0.6877 0.041 Uiso 0.50(3) 1 calc PR B 1
C16A C 0.481(8) 0.564(4) 0.608(6) 0.036(3) Uani 0.50(3) 1 d PDU B 2
H16C H 0.4094 0.5418 0.5674 0.043 Uiso 0.50(3) 1 calc PR B 2
H16D H 0.5081 0.5162 0.6486 0.043 Uiso 0.50(3) 1 calc PR B 2
C17A C 0.437(4) 0.640(3) 0.655(3) 0.032(5) Uani 0.50(3) 1 d PDU B 2
H17C H 0.5095 0.6758 0.6808 0.038 Uiso 0.50(3) 1 calc PR B 2
H17D H 0.3950 0.6186 0.7006 0.038 Uiso 0.50(3) 1 calc PR B 2
Pd1 Pd 0.39069(6) 0.76049(4) 0.47205(4) 0.02329(18) Uani 1 1 d D . .
Pd2 Pd 0.10735(6) 0.55093(4) 1.02091(4) 0.0247(2) Uani 1 1 d . . .
C1 C 0.6762(9) 0.6847(7) 0.4330(5) 0.025(2) Uani 1 1 d . . .
C2 C 0.7269(10) 0.6354(8) 0.3777(6) 0.034(3) Uani 1 1 d . B .
H2 H 0.6847 0.5844 0.3553 0.041 Uiso 1 1 calc R . .
C3 C 0.8353(10) 0.6576(10) 0.3545(7) 0.045(3) Uani 1 1 d . . .
H3 H 0.8702 0.6218 0.3171 0.054 Uiso 1 1 calc R B .
C4 C 0.8953(10) 0.7323(9) 0.3850(7) 0.044(3) Uani 1 1 d . B .
H4 H 0.9709 0.7491 0.3679 0.053 Uiso 1 1 calc R . .
C5 C 0.8443(9) 0.7837(10) 0.4418(7) 0.047(3) Uani 1 1 d . . .
H5 H 0.8867 0.8345 0.4647 0.057 Uiso 1 1 calc R B .
C6 C 0.7305(9) 0.7597(9) 0.4642(6) 0.038(2) Uani 1 1 d . B .
H6 H 0.6924 0.7950 0.5004 0.045 Uiso 1 1 calc R . .
C7 C 0.4518(8) 0.5742(7) 0.3912(5) 0.024(2) Uani 1 1 d . . .
C8 C 0.4030(9) 0.6055(8) 0.3127(6) 0.030(2) Uani 1 1 d . B .
H8 H 0.4167 0.6641 0.2989 0.036 Uiso 1 1 calc R . .
C9 C 0.3338(9) 0.5510(9) 0.2541(6) 0.036(2) Uani 1 1 d . . .
H9 H 0.2969 0.5732 0.2010 0.043 Uiso 1 1 calc R B .
C10 C 0.3187(10) 0.4660(9) 0.2722(6) 0.049(3) Uani 1 1 d . B .
H10 H 0.2721 0.4292 0.2313 0.059 Uiso 1 1 calc R . .
C11 C 0.3703(12) 0.4324(8) 0.3495(7) 0.051(3) Uani 1 1 d . . .
H11 H 0.3600 0.3727 0.3610 0.061 Uiso 1 1 calc R B .
C12 C 0.4380(10) 0.4867(8) 0.4110(7) 0.040(3) Uani 1 1 d . B .
H12 H 0.4734 0.4646 0.4644 0.049 Uiso 1 1 calc R . .
C13 C 0.7624(9) 0.5565(8) 0.6789(6) 0.045(3) Uani 1 1 d . . .
H13 H 0.7564 0.4983 0.6594 0.054 Uiso 1 1 calc R . .
C14 C 0.7023(8) 0.6249(6) 0.6189(5) 0.034(2) Uani 1 1 d . B .
H14A H 0.7633 0.6467 0.5854 0.041 Uiso 1 1 calc R . .
H14B H 0.6749 0.6743 0.6501 0.041 Uiso 1 1 calc R . .
C15 C 0.5902(8) 0.5854(6) 0.5618(5) 0.027(2) Uani 1 1 d D . .
H15 H 0.6207 0.5299 0.5407 0.032 Uiso 0.50(3) 1 calc PR B 1
H15A H 0.6185 0.5288 0.5418 0.032 Uiso 0.50(3) 1 d PR B 2
C30 C 0.0264(8) 0.7338(7) 1.0908(6) 0.025(2) Uani 1 1 d . . .
C31 C 0.0836(9) 0.7091(8) 1.1717(6) 0.033(3) Uani 1 1 d . . .
H31 H 0.0816 0.6495 1.1861 0.039 Uiso 1 1 calc R . .
C32 C 0.1393(9) 0.7631(10) 1.2284(6) 0.046(3) Uani 1 1 d . . .
H32 H 0.1729 0.7430 1.2828 0.055 Uiso 1 1 calc R . .
C33 C 0.1490(12) 0.8516(9) 1.2076(9) 0.057(4) Uani 1 1 d . . .
H33 H 0.1939 0.8911 1.2466 0.068 Uiso 1 1 calc R . .
C34 C 0.0932(13) 0.8787(9) 1.1316(9) 0.062(4) Uani 1 1 d . . .
H34 H 0.0957 0.9386 1.1186 0.074 Uiso 1 1 calc R . .
C35 C 0.0327(10) 0.8229(7) 1.0723(8) 0.041(3) Uani 1 1 d . . .
H35 H -0.0046 0.8441 1.0189 0.049 Uiso 1 1 calc R . .
C36 C -0.1797(9) 0.6185(7) 1.0537(6) 0.027(2) Uani 1 1 d U . .
C37 C -0.2224(9) 0.6600(9) 1.1186(7) 0.039(3) Uani 1 1 d U . .
H37 H -0.1753 0.7062 1.1473 0.047 Uiso 1 1 calc R . .
C38 C -0.3352(10) 0.6341(10) 1.1421(8) 0.050(3) Uani 1 1 d U . .
H38 H -0.3634 0.6617 1.1875 0.060 Uiso 1 1 calc R . .
C39 C -0.4056(10) 0.5677(12) 1.0984(9) 0.066(5) Uani 1 1 d . . .
H39 H -0.4830 0.5510 1.1131 0.079 Uiso 1 1 calc R . .
C40 C -0.3647(12) 0.5276(10) 1.0363(10) 0.071(5) Uani 1 1 d . . .
H40 H -0.4139 0.4825 1.0073 0.085 Uiso 1 1 calc R . .
C41 C -0.2523(10) 0.5495(9) 1.0122(7) 0.045(3) Uani 1 1 d . . .
H41 H -0.2242 0.5187 0.9686 0.053 Uiso 1 1 calc R . .
O2 O -0.3584(15) 0.7544(10) 0.7787(7) 0.043(4) Uani 0.547(19) 1 d PDU C 1
C42 C -0.3197(14) 0.7160(11) 0.8421(9) 0.035(4) Uani 0.547(19) 1 d PDU C 1
H42 H -0.3503 0.6590 0.8474 0.042 Uiso 0.547(19) 1 calc PR C 1
C43 C -0.2233(14) 0.7524(15) 0.9162(11) 0.038(5) Uani 0.547(19) 1 d PDU C 1
H43A H -0.2077 0.8148 0.9082 0.046 Uiso 0.547(19) 1 calc PR C 1
H43B H -0.2536 0.7446 0.9695 0.046 Uiso 0.547(19) 1 calc PR C 1
O2A O -0.294(2) 0.7454(17) 0.7770(11) 0.064(6) Uani 0.453(19) 1 d PDU C 2
C42A C -0.2989(15) 0.7849(13) 0.8411(8) 0.033(4) Uani 0.453(19) 1 d PDU C 2
H42A H -0.3666 0.8236 0.8425 0.040 Uiso 0.453(19) 1 calc PR C 2
C43A C -0.1967(19) 0.7738(15) 0.9212(11) 0.032(5) Uani 0.453(19) 1 d PDU C 2
H43C H -0.1495 0.8287 0.9318 0.039 Uiso 0.453(19) 1 calc PR C 2
H43D H -0.2387 0.7630 0.9693 0.039 Uiso 0.453(19) 1 calc PR C 2
C44 C -0.1024(10) 0.6985(8) 0.9156(6) 0.040(3) Uani 1 1 d D . .
H44A H -0.1471 0.6517 0.8795 0.048 Uiso 0.453(19) 1 calc PR C 2
H44 H -0.1322 0.6468 0.8805 0.048 Uiso 0.547(19) 1 d PR C 1
C45 C -0.0031(9) 0.7396(9) 0.8693(6) 0.046(3) Uani 1 1 d . C .
H45A H -0.0462 0.7744 0.8217 0.055 Uiso 1 1 calc R . .
H45B H 0.0509 0.7792 0.9078 0.055 Uiso 1 1 calc R . .
C46 C 0.0769(9) 0.6721(9) 0.8378(6) 0.042(3) Uani 1 1 d . . .
H46A H 0.1250 0.7004 0.7991 0.051 Uiso 1 1 calc R C .
H46B H 0.0213 0.6285 0.8055 0.051 Uiso 1 1 calc R . .
Cl1 Cl 0.4572(2) 0.82989(19) 0.35967(15) 0.0321(6) Uani 1 1 d . B .
Cl2 Cl 0.2271(3) 0.8613(2) 0.46103(18) 0.0402(7) Uani 1 1 d . B .
Cl3 Cl 0.2894(3) 0.4651(2) 1.03896(16) 0.0403(7) Uani 1 1 d . . .
Cl4 Cl 0.0309(2) 0.47502(19) 1.12596(16) 0.0325(6) Uani 1 1 d . . .
O1 O 0.8161(9) 0.5677(8) 0.7474(5) 0.081(3) Uani 1 1 d . . .
P1 P 0.5299(2) 0.65154(18) 0.46767(14) 0.0210(5) Uani 1 1 d . B .
P3 P -0.0408(2) 0.65210(19) 1.01821(15) 0.0244(6) Uani 1 1 d . C .
P4 P 0.1860(3) 0.6158(2) 0.91755(16) 0.0298(7) Uani 1 1 d D A .

loop_
_atom_site_aniso_label
_atom_site_aniso_U_11
_atom_site_aniso_U_22
_atom_site_aniso_U_33
_atom_site_aniso_U_23
_atom_site_aniso_U_13
_atom_site_aniso_U_12
C53 0.022(6) 0.024(7) 0.045(6) -0.008(6) 0.002(6) 0.001(6)
C54 0.031(7) 0.021(7) 0.043(6) -0.002(6) 0.003(6) 0.002(6)
C55 0.029(7) 0.011(7) 0.055(7) 0.006(6) 0.014(6) 0.003(6)
C56 0.020(7) 0.021(7) 0.052(7) 0.002(6) 0.004(6) 0.002(6)
C57 0.023(6) 0.020(7) 0.047(6) -0.002(6) 0.002(6) -0.002(6)
C58 0.007(5) 0.018(7) 0.046(6) -0.004(6) 0.004(5) 0.005(5)
C53A 0.019(8) 0.020(8) 0.047(8) 0.002(8) 0.006(8) -0.002(8)
C54A 0.036(9) 0.023(9) 0.050(8) -0.002(8) 0.009(8) 0.005(8)
C55A 0.034(9) 0.018(9) 0.053(9) 0.000(8) 0.007(9) -0.005(8)
C56A 0.023(9) 0.025(9) 0.051(9) 0.002(8) 0.002(8) -0.002(8)
C57A 0.019(8) 0.019(9) 0.048(8) -0.003(8) 0.005(8) 0.000(8)
C58A 0.011(8) 0.016(8) 0.042(8) -0.001(8) 0.006(8) -0.002(8)
C47 0.045(7) 0.045(7) 0.042(6) -0.013(6) 0.018(5) 0.021(6)
C48 0.064(8) 0.031(7) 0.046(7) 0.001(6) 0.023(6) 0.013(6)
C49 0.064(8) 0.028(7) 0.036(7) 0.007(6) 0.032(6) 0.009(7)
C50 0.062(10) 0.034(7) 0.038(7) 0.004(6) 0.019(7) 0.012(7)
C51 0.058(9) 0.049(8) 0.054(8) -0.011(7) 0.013(7) 0.003(7)
C52 0.049(8) 0.045(7) 0.059(7) -0.013(6) 0.012(6) 0.010(7)
C47A 0.048(10) 0.038(9) 0.047(9) -0.011(9) 0.023(9) 0.019(9)
C48A 0.056(10) 0.034(9) 0.042(10) -0.005(9) 0.027(9) 0.026(9)
C49A 0.060(11) 0.032(10) 0.045(11) -0.003(10) 0.029(10) 0.020(10)
C50A 0.060(11) 0.034(10) 0.042(10) 0.001(10) 0.021(10) 0.009(11)
C51A 0.054(11) 0.042(9) 0.048(10) -0.008(9) 0.015(9) 0.011(10)
C52A 0.052(10) 0.046(9) 0.054(9) -0.007(9) 0.012(9) 0.010(9)
C18 0.062(13) 0.024(11) 0.042(12) 0.018(9) 0.014(10) -0.008(10)
C19 0.067(14) 0.028(11) 0.042(10) -0.001(9) 0.019(11) -0.001(11)
C20 0.072(15) 0.023(10) 0.029(9) -0.013(8) 0.021(10) -0.002(10)
C21 0.063(14) 0.027(12) 0.042(12) -0.001(10) 0.023(11) 0.017(11)
C22 0.053(12) 0.033(11) 0.059(13) 0.010(10) 0.027(10) 0.000(10)
C23 0.045(12) 0.029(10) 0.053(12) 0.016(9) 0.026(10) 0.009(9)
C18A 0.039(10) 0.021(10) 0.020(9) 0.003(8) 0.015(8) 0.012(8)
C19A 0.033(10) 0.031(10) 0.023(8) 0.010(7) 0.015(7) -0.002(8)
C20A 0.034(10) 0.033(10) 0.028(8) 0.004(8) 0.014(8) -0.006(8)
C21A 0.034(11) 0.024(9) 0.030(9) -0.003(7) 0.010(8) -0.001(8)
C22A 0.045(11) 0.007(9) 0.026(10) -0.004(8) 0.003(9) -0.007(8)
C23A 0.034(10) 0.017(8) 0.025(9) 0.000(7) 0.011(8) -0.001(7)
P2 0.020(5) 0.019(6) 0.020(3) 0.011(3) 0.013(3) 0.002(3)
C24 0.018(9) 0.034(11) 0.030(11) -0.004(9) 0.018(8) -0.002(8)
C25 0.032(11) 0.031(11) 0.029(10) -0.001(9) 0.009(8) -0.004(9)
C26 0.039(11) 0.049(13) 0.034(13) 0.002(11) 0.011(10) -0.010(10)
C27 0.022(9) 0.053(13) 0.037(11) -0.012(10) 0.011(9) -0.003(9)
C28 0.021(9) 0.051(14) 0.041(11) 0.003(10) 0.009(8) 0.000(9)
C29 0.024(10) 0.043(13) 0.036(10) 0.015(9) 0.018(8) 0.008(9)
P2A 0.029(7) 0.010(4) 0.060(7) -0.002(4) 0.018(5) -0.005(4)
C24A 0.032(11) 0.027(11) 0.040(12) -0.002(9) 0.013(9) 0.013(8)
C25A 0.030(10) 0.029(10) 0.045(12) 0.007(9) 0.017(9) -0.011(8)
C26A 0.029(9) 0.031(10) 0.053(13) -0.009(10) 0.017(9) -0.020(8)
C27A 0.028(9) 0.028(10) 0.046(14) -0.009(11) 0.008(11) -0.017(8)
C28A 0.034(10) 0.034(11) 0.054(13) -0.002(11) -0.002(10) -0.005(9)
C29A 0.033(11) 0.039(12) 0.059(14) 0.007(11) 0.013(11) 0.005(9)
C16 0.050(6) 0.025(6) 0.033(5) 0.010(5) 0.012(4) 0.006(5)
C17 0.044(10) 0.021(8) 0.040(9) 0.009(8) 0.017(8) -0.003(8)
C16A 0.050(6) 0.025(6) 0.033(5) 0.010(5) 0.012(4) 0.006(5)
C17A 0.046(11) 0.021(9) 0.030(9) 0.019(8) 0.011(8) -0.001(9)
Pd1 0.0226(4) 0.0167(4) 0.0322(4) 0.0035(3) 0.0093(3) 0.0032(3)
Pd2 0.0185(4) 0.0258(5) 0.0290(4) -0.0044(3) 0.0018(3) 0.0010(3)
C1 0.025(5) 0.030(6) 0.022(4) 0.005(4) 0.004(4) -0.004(4)
C2 0.030(5) 0.039(6) 0.032(5) -0.002(5) 0.001(4) 0.007(5)
C3 0.019(5) 0.074(9) 0.043(6) -0.010(6) 0.008(4) 0.009(5)
C4 0.029(6) 0.053(8) 0.051(6) 0.020(6) 0.009(5) 0.011(5)
C5 0.021(5) 0.065(9) 0.051(6) 0.013(6) -0.005(5) -0.015(5)
C6 0.030(5) 0.046(7) 0.033(5) 0.005(5) -0.005(4) -0.001(5)
C7 0.017(4) 0.026(6) 0.030(4) -0.010(4) 0.002(3) -0.002(4)
C8 0.024(5) 0.030(6) 0.036(5) -0.005(4) 0.003(4) 0.007(4)
C9 0.026(5) 0.042(6) 0.032(4) 0.000(5) -0.011(4) -0.004(5)
C10 0.043(6) 0.056(8) 0.038(5) 0.006(5) -0.018(5) -0.020(6)
C11 0.072(8) 0.027(6) 0.052(7) 0.011(5) 0.006(6) -0.014(6)
C12 0.042(6) 0.036(7) 0.038(5) 0.009(5) -0.007(5) -0.004(5)
C13 0.041(6) 0.040(6) 0.047(6) -0.007(6) -0.009(5) -0.002(5)
C14 0.035(5) 0.038(6) 0.029(5) 0.000(4) 0.004(4) 0.000(4)
C15 0.029(5) 0.019(5) 0.030(5) 0.003(4) -0.001(4) 0.013(4)
C30 0.005(4) 0.031(6) 0.036(5) 0.000(4) 0.000(3) 0.002(3)
C31 0.018(5) 0.038(7) 0.041(6) -0.005(5) 0.004(4) 0.005(4)
C32 0.026(5) 0.067(8) 0.040(5) -0.022(6) -0.009(4) 0.017(6)
C33 0.042(7) 0.048(8) 0.078(9) -0.024(7) 0.003(6) -0.005(6)
C34 0.062(8) 0.026(7) 0.093(10) -0.018(7) 0.001(7) 0.001(6)
C35 0.029(5) 0.023(6) 0.071(7) -0.002(5) 0.008(5) 0.004(4)
C36 0.016(4) 0.023(5) 0.041(5) 0.003(4) 0.004(4) 0.007(4)
C37 0.009(4) 0.055(7) 0.056(6) 0.007(5) 0.011(4) 0.011(4)
C38 0.026(6) 0.068(8) 0.058(7) 0.031(6) 0.017(5) 0.007(6)
C39 0.015(5) 0.097(13) 0.083(9) 0.030(9) 0.000(6) -0.016(7)
C40 0.042(7) 0.066(11) 0.098(11) 0.016(8) -0.005(7) -0.033(7)
C41 0.035(5) 0.029(6) 0.068(7) -0.011(6) 0.006(5) -0.012(5)
O2 0.044(8) 0.043(8) 0.036(7) -0.018(6) -0.005(6) 0.018(8)
C42 0.016(7) 0.042(9) 0.048(8) 0.008(7) 0.006(6) -0.001(6)
C43 0.019(8) 0.050(10) 0.043(8) 0.002(8) -0.002(6) 0.004(8)
O2A 0.049(11) 0.072(13) 0.061(11) -0.008(11) -0.021(10) 0.014(11)
C42A 0.021(7) 0.041(9) 0.038(8) 0.003(8) 0.004(7) 0.001(7)
C43A 0.011(8) 0.045(12) 0.036(9) 0.016(8) -0.009(7) -0.005(8)
C44 0.037(6) 0.054(8) 0.030(5) -0.002(5) 0.009(4) 0.007(5)
C45 0.028(5) 0.068(9) 0.042(6) 0.024(5) 0.010(4) 0.016(5)
C46 0.023(5) 0.075(9) 0.031(5) -0.001(6) 0.011(4) 0.008(6)
Cl1 0.0263(12) 0.0292(15) 0.0423(13) 0.0140(11) 0.0101(10) 0.0013(11)
Cl2 0.0389(14) 0.0316(15) 0.0546(15) 0.0093(12) 0.0202(12) 0.0224(12)
Cl3 0.0349(13) 0.0533(19) 0.0327(12) -0.0016(12) 0.0057(10) 0.0202(13)
Cl4 0.0255(12) 0.0262(14) 0.0459(13) 0.0031(11) 0.0065(10) -0.0009(10)
O1 0.095(8) 0.075(8) 0.055(5) 0.004(5) -0.033(5) -0.001(7)
P1 0.0194(11) 0.0192(13) 0.0237(11) 0.0013(9) 0.0016(9) 0.0036(10)
P3 0.0158(11) 0.0254(15) 0.0319(12) -0.0018(10) 0.0044(9) 0.0015(10)
P4 0.0259(14) 0.0333(18) 0.0306(13) -0.0071(12) 0.0062(11) 0.0015(13)

loop_
_atom_type_symbol
_atom_type_description
_atom_type_scat_dispersion_real
_atom_type_scat_dispersion_imag
_atom_type_scat_source
C C 0.0033 0.0016 'International Tables Vol C Tables 4.2.6.8 and 6.1.1.4'
H H 0.0000 0.0000 'International Tables Vol C Tables 4.2.6.8 and 6.1.1.4'
O O 0.0106 0.0060 'International Tables Vol C Tables 4.2.6.8 and 6.1.1.4'
P P 0.1023 0.0942 'International Tables Vol C Tables 4.2.6.8 and 6.1.1.4'
Cl Cl 0.1484 0.1585 'International Tables Vol C Tables 4.2.6.8 and 6.1.1.4'
Pd Pd -0.9988 1.0072 'International Tables Vol C Tables 4.2.6.8 and 6.1.1.4'

loop_
_geom_angle_atom_site_label_1
_geom_angle_atom_site_label_2
_geom_angle_atom_site_label_3
_geom_angle
C58 C53 C54 117.6(13)
C58 C53 P4 120.5(11)
C54 C53 P4 121.5(10)
C53 C54 C55 121.0(13)
C53 C54 H54 119.5
C55 C54 H54 119.5
C56 C55 C54 119.0(13)
C56 C55 H55 120.5
C54 C55 H55 120.5
C55 C56 C57 121.3(13)
C55 C56 H56 119.3
C57 C56 H56 119.3
C56 C57 C58 118.2(14)
C56 C57 H57 120.9
C58 C57 H57 120.9
C53 C58 C57 122.5(13)
C53 C58 H58 118.8
C57 C58 H58 118.8
C58A C53A C54A 118.0(19)
C58A C53A P4 122.0(15)
C54A C53A P4 120.0(14)
C53A C54A C55A 120(2)
C53A C54A H54A 119.9
C55A C54A H54A 119.9
C56A C55A C54A 120(2)
C56A C55A H55A 119.8
C54A C55A H55A 119.8
C55A C56A C57A 120(2)
C55A C56A H56A 119.9
C57A C56A H56A 119.9
C56A C57A C58A 118(2)
C56A C57A H57A 120.8
C58A C57A H57A 120.8
C53A C58A C57A 123(2)
C53A C58A H58A 118.7
C57A C58A H58A 118.7
C52 C47 C48 123.6(13)
C52 C47 P4 117.1(9)
C48 C47 P4 119.2(9)
C47 C48 C49 116.8(13)
C47 C48 H48 121.6
C49 C48 H48 121.6
C50 C49 C48 118.9(13)
C50 C49 H49 120.5
C48 C49 H49 120.5
C51 C50 C49 124.2(14)
C51 C50 H50 117.9
C49 C50 H50 117.9
C50 C51 C52 116.9(14)
C50 C51 H51 121.5
C52 C51 H51 121.5
C51 C52 C47 119.4(14)
C51 C52 H52 120.3
C47 C52 H52 120.3
C52A C47A C48A 124(2)
C52A C47A P4 117.5(14)
C48A C47A P4 118.4(14)
C49A C48A C47A 117(2)
C49A C48A H48A 121.6
C47A C48A H48A 121.6
C48A C49A C50A 119(2)
C48A C49A H49A 120.7
C50A C49A H49A 120.7
C51A C50A C49A 124(2)
C51A C50A H50A 117.9
C49A C50A H50A 117.9
C52A C51A C50A 117(2)
C52A C51A H51A 121.6
C50A C51A H51A 121.6
C51A C52A C47A 119(2)
C51A C52A H52A 120.4
C47A C52A H52A 120.4
C19 C18 C23 117.3(19)
C19 C18 P2 116.6(15)
C23 C18 P2 126.1(18)
C20 C19 C18 123(2)
C20 C19 H19 118.7
C18 C19 H19 118.7
C21 C20 C19 118.3(19)
C21 C20 H20 120.8
C19 C20 H20 120.8
C20 C21 C22 121.0(18)
C20 C21 H21 119.5
C22 C21 H21 119.5
C23 C22 C21 119.8(19)
C23 C22 H22 120.1
C21 C22 H22 120.1
C22 C23 C18 121(2)
C22 C23 H23 119.5
C18 C23 H23 119.5
C19A C18A C23A 117.1(15)
C19A C18A P2A 115.3(14)
C23A C18A P2A 127.5(17)
C20A C19A C18A 122.2(17)
C20A C19A H19A 118.9
C18A C19A H19A 118.9
C21A C20A C19A 119.9(17)
C21A C20A H20A 120.0
C19A C20A H20A 120.0
C20A C21A C22A 119.0(16)
C20A C21A H21A 120.5
C22A C21A H21A 120.5
C23A C22A C21A 121.1(18)
C23A C22A H22A 119.4
C21A C22A H22A 119.4
C22A C23A C18A 120.3(17)
C22A C23A H23A 119.8
C18A C23A H23A 119.8
C18 P2 C17 105.8(19)
C18 P2 C24 106.4(13)
C17 P2 C24 104.7(18)
C18 P2 Pd1 112.0(10)
C17 P2 Pd1 114.2(18)
C24 P2 Pd1 113.1(8)
C25 C24 C29 120.2(16)
C25 C24 P2 120.2(15)
C29 C24 P2 119.5(12)
C26 C25 C24 118.8(16)
C26 C25 H25 120.6
C24 C25 H25 120.6
C27 C26 C25 121.0(18)
C27 C26 H26 119.5
C25 C26 H26 119.5
C26 C27 C28 120.6(18)
C26 C27 H27 119.7
C28 C27 H27 119.7
C29 C28 C27 118.4(17)
C29 C28 H28 120.8
C27 C28 H28 120.8
C28 C29 C24 120.9(16)
C28 C29 H29 119.5
C24 C29 H29 119.5
C18A P2A C17A 103(2)
C18A P2A C24A 106.0(14)
C17A P2A C24A 100.4(18)
C18A P2A Pd1 115.5(12)
C17A P2A Pd1 119.0(19)
C24A P2A Pd1 111.4(9)
C25A C24A C29A 120.2(17)
C25A C24A P2A 121.6(15)
C29A C24A P2A 118.2(13)
C26A C25A C24A 118.5(17)
C26A C25A H25A 120.8
C24A C25A H25A 120.8
C25A C26A C27A 121.4(17)
C25A C26A H26A 119.3
C27A C26A H26A 119.3
C26A C27A C28A 120.6(17)
C26A C27A H27A 119.7
C28A C27A H27A 119.7
C29A C28A C27A 117.3(17)
C29A C28A H28A 121.3
C27A C28A H28A 121.3
C28A C29A C24A 121.6(18)
C28A C29A H29A 119.2
C24A C29A H29A 119.2
C17 C16 C15 118(4)
C17 C16 H16A 107.9
C15 C16 H16A 107.9
C17 C16 H16B 107.9
C15 C16 H16B 107.9
H16A C16 H16B 107.2
C16 C17 P2 117(5)
C16 C17 H17A 108.1
P2 C17 H17A 108.1
C16 C17 H17B 108.1
P2 C17 H17B 108.1
H17A C17 H17B 107.3
C17A C16A C15 114(4)
C17A C16A H16C 108.7
C15 C16A H16C 108.7
C17A C16A H16D 108.7
C15 C16A H16D 108.7
H16C C16A H16D 107.6
C16A C17A P2A 110(5)
C16A C17A H17C 109.8
P2A C17A H17C 109.8
C16A C17A H17D 109.8
P2A C17A H17D 109.8
H17C C17A H17D 108.2
P2A Pd1 P2 8.1(7)
P2A Pd1 P1 92.7(6)
P2 Pd1 P1 93.2(5)
P2A Pd1 Cl1 175.0(5)
P2 Pd1 Cl1 173.9(5)
P1 Pd1 Cl1 90.78(9)
P2A Pd1 Cl2 88.7(6)
P2 Pd1 Cl2 87.0(5)
P1 Pd1 Cl2 171.39(11)
Cl1 Pd1 Cl2 88.41(10)
P3 Pd2 P4 92.47(11)
P3 Pd2 Cl4 90.89(10)
P4 Pd2 Cl4 176.30(11)
P3 Pd2 Cl3 168.61(11)
P4 Pd2 Cl3 85.48(10)
Cl4 Pd2 Cl3 91.53(10)
C6 C1 C2 121.5(10)
C6 C1 P1 117.5(8)
C2 C1 P1 121.1(8)
C3 C2 C1 121.3(11)
C3 C2 H2 119.3
C1 C2 H2 119.3
C2 C3 C4 119.6(11)
C2 C3 H3 120.2
C4 C3 H3 120.2
C3 C4 C5 119.7(11)
C3 C4 H4 120.1
C5 C4 H4 120.1
C6 C5 C4 119.5(12)
C6 C5 H5 120.3
C4 C5 H5 120.3
C1 C6 C5 118.3(11)
C1 C6 H6 120.9
C5 C6 H6 120.9
C8 C7 C12 120.7(9)
C8 C7 P1 117.4(8)
C12 C7 P1 121.9(8)
C7 C8 C9 119.9(11)
C7 C8 H8 120.1
C9 C8 H8 120.1
C10 C9 C8 120.3(9)
C10 C9 H9 119.8
C8 C9 H9 119.8
C9 C10 C11 120.9(10)
C9 C10 H10 119.6
C11 C10 H10 119.6
C10 C11 C12 120.0(11)
C10 C11 H11 120.0
C12 C11 H11 120.0
C7 C12 C11 118.2(10)
C7 C12 H12 120.9
C11 C12 H12 120.9
O1 C13 C14 126.7(12)
O1 C13 H13 116.6
C14 C13 H13 116.6
C13 C14 C15 109.0(8)
C13 C14 H14A 109.9
C15 C14 H14A 109.9
C13 C14 H14B 109.9
C15 C14 H14B 109.9
H14A C14 H14B 108.3
C14 C15 C16 112(4)
C14 C15 C16A 113(4)
C16 C15 C16A 3(7)
C14 C15 P1 114.3(6)
C16 C15 P1 112(4)
C16A C15 P1 110(4)
C14 C15 H15 105.9
C16 C15 H15 105.9
C16A C15 H15 108.0
P1 C15 H15 105.9
C14 C15 H15A 106.9
C16 C15 H15A 103.8
C16A C15 H15A 105.9
P1 C15 H15A 107.0
H15 C15 H15A 2.1
C31 C30 C35 115.7(9)
C31 C30 P3 119.3(8)
C35 C30 P3 124.9(8)
C32 C31 C30 124.2(12)
C32 C31 H31 117.9
C30 C31 H31 117.9
C31 C32 C33 119.3(11)
C31 C32 H32 120.3
C33 C32 H32 120.3
C34 C33 C32 118.6(12)
C34 C33 H33 120.7
C32 C33 H33 120.7
C33 C34 C35 122.4(13)
C33 C34 H34 118.8
C35 C34 H34 118.8
C34 C35 C30 119.7(11)
C34 C35 H35 120.2
C30 C35 H35 120.2
C37 C36 C41 118.4(10)
C37 C36 P3 122.1(9)
C41 C36 P3 119.5(8)
C36 C37 C38 120.2(12)
C36 C37 H37 119.9
C38 C37 H37 119.9
C39 C38 C37 119.7(13)
C39 C38 H38 120.2
C37 C38 H38 120.2
C40 C39 C38 120.2(12)
C40 C39 H39 119.9
C38 C39 H39 119.9
C39 C40 C41 122.2(13)
C39 C40 H40 118.9
C41 C40 H40 118.9
C40 C41 C36 119.3(12)
C40 C41 H41 120.4
C36 C41 H41 120.4
O2 C42 C43 125.2(15)
O2 C42 H42 117.4
C43 C42 H42 117.4
C44 C43 C42 104.8(13)
C44 C43 H43A 110.8
C42 C43 H43A 110.8
C44 C43 H43B 110.8
C42 C43 H43B 110.8
H43A C43 H43B 108.9
O2A C42A C43A 121.9(17)
O2A C42A H42A 119.0
C43A C42A H42A 119.0
C44 C43A C42A 114.1(13)
C44 C43A H43C 108.7
C42A C43A H43C 108.7
C44 C43A H43D 108.7
C42A C43A H43D 108.7
H43C C43A H43D 107.6
C43 C44 C45 116.4(13)
C43 C44 C43A 16.1(14)
C45 C44 C43A 104.1(13)
C43 C44 P3 112.0(9)
C45 C44 P3 115.4(7)
C43A C44 P3 111.9(9)
C43 C44 H44A 93.8
C45 C44 H44A 108.4
C43A C44 H44A 108.4
P3 C44 H44A 108.4
C43 C44 H44 104.0
C45 C44 H44 103.3
C43A C44 H44 118.5
P3 C44 H44 103.8
H44A C44 H44 10.1
C46 C45 C44 112.1(10)
C46 C45 H45A 109.2
C44 C45 H45A 109.2
C46 C45 H45B 109.2
C44 C45 H45B 109.2
H45A C45 H45B 107.9
C45 C46 P4 115.5(7)
C45 C46 H46A 108.4
P4 C46 H46A 108.4
C45 C46 H46B 108.4
P4 C46 H46B 108.4
H46A C46 H46B 107.5
C7 P1 C1 107.1(4)
C7 P1 C15 105.0(5)
C1 P1 C15 102.0(4)
C7 P1 Pd1 105.9(3)
C1 P1 Pd1 114.7(4)
C15 P1 Pd1 121.2(3)
C36 P3 C30 105.0(5)
C36 P3 C44 102.5(5)
C30 P3 C44 111.6(5)
C36 P3 Pd2 116.0(4)
C30 P3 Pd2 105.6(3)
C44 P3 Pd2 115.8(3)
C53A P4 C53 6.2(15)
C53A P4 C46 105.0(10)
C53 P4 C46 107.6(8)
C53A P4 C47A 109.0(14)
C53 P4 C47A 102.8(11)
C46 P4 C47A 107.6(8)
C53A P4 C47 117.3(11)
C53 P4 C47 111.1(9)
C46 P4 C47 99.5(5)
C47A P4 C47 9.9(8)
C53A P4 Pd2 108.0(8)
C53 P4 Pd2 110.9(5)
C46 P4 Pd2 117.5(4)
C47A P4 Pd2 109.5(6)
C47 P4 Pd2 109.8(3)

loop_
_geom_bond_atom_site_label_1
_geom_bond_atom_site_label_2
_geom_bond_distance
C53 C58 1.362(15)
C53 C54 1.396(16)
C53 P4 1.794(14)
C54 C55 1.409(15)
C54 H54 0.9500
C55 C56 1.369(17)
C55 H55 0.9500
C56 C57 1.374(19)
C56 H56 0.9500
C57 C58 1.410(14)
C57 H57 0.9500
C58 H58 0.9500
C53A C58A 1.360(19)
C53A C54A 1.399(19)
C53A P4 1.79(2)
C54A C55A 1.405(19)
C54A H54A 0.9500
C55A C56A 1.37(2)
C55A H55A 0.9500
C56A C57A 1.38(2)
C56A H56A 0.9500
C57A C58A 1.413(17)
C57A H57A 0.9500
C58A H58A 0.9500
C47 C52 1.381(12)
C47 C48 1.387(12)
C47 P4 1.839(12)
C48 C49 1.387(12)
C48 H48 0.9500
C49 C50 1.381(12)
C49 H49 0.9500
C50 C51 1.377(13)
C50 H50 0.9500
C51 C52 1.379(12)
C51 H51 0.9500
C52 H52 0.9500
C47A C52A 1.385(15)
C47A C48A 1.389(15)
C47A P4 1.84(2)
C48A C49A 1.388(14)
C48A H48A 0.9500
C49A C50A 1.389(15)
C49A H49A 0.9500
C50A C51A 1.384(15)
C50A H50A 0.9500
C51A C52A 1.382(15)
C51A H51A 0.9500
C52A H52A 0.9500
C18 C19 1.408(15)
C18 C23 1.409(14)
C18 P2 1.79(3)
C19 C20 1.406(14)
C19 H19 0.9500
C20 C21 1.385(16)
C20 H20 0.9500
C21 C22 1.404(16)
C21 H21 0.9500
C22 C23 1.399(15)
C22 H22 0.9500
C23 H23 0.9500
C18A C19A 1.413(19)
C18A C23A 1.423(18)
C18A P2A 1.80(3)
C19A C20A 1.401(17)
C19A H19A 0.9500
C20A C21A 1.383(19)
C20A H20A 0.9500
C21A C22A 1.414(19)
C21A H21A 0.9500
C22A C23A 1.397(18)
C22A H22A 0.9500
C23A H23A 0.9500
P2 C17 1.807(16)
P2 C24 1.833(18)
P2 Pd1 2.264(8)
C24 C25 1.388(13)
C24 C29 1.391(13)
C25 C26 1.384(14)
C25 H25 0.9500
C26 C27 1.380(13)
C26 H26 0.9500
C27 C28 1.394(13)
C27 H27 0.9500
C28 C29 1.386(13)
C28 H28 0.9500
C29 H29 0.9500
P2A C17A 1.812(15)
P2A C24A 1.832(19)
P2A Pd1 2.216(10)
C24A C25A 1.385(13)
C24A C29A 1.389(13)
C25A C26A 1.380(13)
C25A H25A 0.9500
C26A C27A 1.386(13)
C26A H26A 0.9500
C27A C28A 1.397(14)
C27A H27A 0.9500
C28A C29A 1.387(14)
C28A H28A 0.9500
C29A H29A 0.9500
C16 C17 1.533(18)
C16 C15 1.553(17)
C16 H16A 0.9900
C16 H16B 0.9900
C17 H17A 0.9900
C17 H17B 0.9900
C16A C17A 1.532(18)
C16A C15 1.555(17)
C16A H16C 0.9900
C16A H16D 0.9900
C17A H17C 0.9900
C17A H17D 0.9900
Pd1 P1 2.270(3)
Pd1 Cl1 2.343(2)
Pd1 Cl2 2.344(3)
Pd2 P3 2.236(3)
Pd2 P4 2.254(3)
Pd2 Cl4 2.344(3)
Pd2 Cl3 2.354(3)
C1 C6 1.355(16)
C1 C2 1.368(15)
C1 P1 1.851(10)
C2 C3 1.344(15)
C2 H2 0.9500
C3 C4 1.372(18)
C3 H3 0.9500
C4 C5 1.405(17)
C4 H4 0.9500
C5 C6 1.400(14)
C5 H5 0.9500
C6 H6 0.9500
C7 C8 1.382(13)
C7 C12 1.400(16)
C7 P1 1.822(9)
C8 C9 1.389(15)
C8 H8 0.9500
C9 C10 1.359(17)
C9 H9 0.9500
C10 C11 1.385(15)
C10 H10 0.9500
C11 C12 1.409(16)
C11 H11 0.9500
C12 H12 0.9500
C13 O1 1.177(12)
C13 C14 1.506(14)
C13 H13 0.9500
C14 C15 1.521(12)
C14 H14A 0.9900
C14 H14B 0.9900
C15 P1 1.862(9)
C15 H15 1.0000
C15 H15A 1.0000
C30 C31 1.407(14)
C30 C35 1.410(15)
C30 P3 1.793(10)
C31 C32 1.309(16)
C31 H31 0.9500
C32 C33 1.41(2)
C32 H32 0.9500
C33 C34 1.346(18)
C33 H33 0.9500
C34 C35 1.371(17)
C34 H34 0.9500
C35 H35 0.9500
C36 C37 1.385(15)
C36 C41 1.422(15)
C36 P3 1.786(10)
C37 C38 1.405(14)
C37 H37 0.9500
C38 C39 1.40(2)
C38 H38 0.9500
C39 C40 1.33(2)
C39 H39 0.9500
C40 C41 1.389(15)
C40 H40 0.9500
C41 H41 0.9500
O2 C42 1.200(9)
C42 C43 1.556(16)
C42 H42 0.9500
C43 C44 1.555(15)
C43 H43A 0.9900
C43 H43B 0.9900
O2A C42A 1.218(17)
C42A C43A 1.566(15)
C42A H42A 0.9500
C43A C44 1.561(15)
C43A H43C 0.9900
C43A H43D 0.9900
C44 C45 1.556(14)
C44 P3 1.833(10)
C44 H44A 1.0000
C44 H44 1.0000
C45 C46 1.504(15)
C45 H45A 0.9900
C45 H45B 0.9900
C46 P4 1.816(11)
C46 H46A 0.9900
C46 H46B 0.9900
